data_4324112
loop_
_publ_author_name
'Bing Guo'
'Andrew K. Inge'
'Charlotte Bonneau'
'Junliang Sun'
'Kirsten E. Christensen'
'Zhong-Yong Yuan'
'Xiaodong Zou'

_publ_section_title
;
 Investigation of the GeO2-1,6-Diaminohexane-Water-Pyridine-HF Phase
 Diagram Leading to the Discovery of Two Novel Layered Germanates with
 Extra-Large Rings
;
_journal_name_full 'Inorganic Chemistry'
_journal_page_first 201
_journal_page_last 207
_journal_paper_doi 10.1021/ic1017505
_journal_volume 50
_journal_year 2011
_chemical_formula_sum 'C42 Ge51 N14 O136'
_chemical_formula_weight 6578.65
_chemical_name_common SU-64
_chemical_name_systematic
; 
 ? 
;
_space_group_IT_number 2
_symmetry_cell_setting triclinic
_symmetry_space_group_name_Hall '-P 1'
_symmetry_space_group_name_H-M 'P -1'
_atom_sites_solution_primary direct
_atom_sites_solution_secondary difmap
_audit_creation_method SHELXL-97
_cell_angle_alpha 87.861(11)
_cell_angle_beta 89.500(17)
_cell_angle_gamma 83.173(13)
_cell_formula_units_Z 1
_cell_length_a 12.101(4)
_cell_length_b 18.113(6)
_cell_length_c 22.444(8)
_cell_measurement_reflns_used 15340
_cell_measurement_temperature 293(2)
_cell_measurement_theta_max 25.5
_cell_measurement_theta_min 1.4
_cell_volume 4881(3)
_computing_cell_refinement
;
CrystalClear-SM Expert 2.0 r4 (Rigaku, 2009)
;
_computing_data_collection
;
CrystalClear-SM Expert 2.0 r4 (Rigaku, 2009)
;
_computing_data_reduction
;
CrystalClear-SM Expert 2.0 r4 (Rigaku, 2009)
;
_computing_structure_refinement 'SHELXL-97 (Sheldrick, 1997)'
_computing_structure_solution 'SHELXS-97 (Sheldrick, 1990)'
_diffrn_ambient_temperature 150(2)
_diffrn_detector_area_resol_mean 28.5714
_diffrn_measured_fraction_theta_full 0.762
_diffrn_measured_fraction_theta_max 0.762
_diffrn_measurement_device
;
CrystalLogic Kappa (3 circle)
;
_diffrn_measurement_device_type
;
Rigaku Saturn724+ (2x2 bin mode)
;
_diffrn_measurement_method 'profile data from \f-scans'
_diffrn_radiation_monochromator graphite
_diffrn_radiation_source 'fine-focus sealed tube'
_diffrn_radiation_type synchrotron
_diffrn_radiation_wavelength 0.68890
_diffrn_reflns_av_R_equivalents 0.1435
_diffrn_reflns_av_sigmaI/netI 0.1762
_diffrn_reflns_limit_h_max 14
_diffrn_reflns_limit_h_min -14
_diffrn_reflns_limit_k_max 22
_diffrn_reflns_limit_k_min -22
_diffrn_reflns_limit_l_max 25
_diffrn_reflns_limit_l_min -26
_diffrn_reflns_number 42228
_diffrn_reflns_theta_full 25.50
_diffrn_reflns_theta_max 25.50
_diffrn_reflns_theta_min 1.38
_diffrn_standards_decay_% 0
_diffrn_standards_interval_count 0
_diffrn_standards_interval_time 0
_diffrn_standards_number 0
_exptl_absorpt_coefficient_mu 7.817
_exptl_absorpt_correction_T_max 1.000
_exptl_absorpt_correction_T_min 0.566
_exptl_absorpt_correction_type empirical
_exptl_crystal_colour colorless
_exptl_crystal_density_diffrn 2.238
_exptl_crystal_density_method 'not measured'
_exptl_crystal_description rod
_exptl_crystal_F_000 3070
_exptl_crystal_size_max 0.030
_exptl_crystal_size_mid 0.008
_exptl_crystal_size_min 0.002
_platon_squeeze_details
;
;
_refine_diff_density_max 2.042
_refine_diff_density_min -2.321
_refine_diff_density_rms 0.409
_refine_ls_extinction_coef 0.00025(7)
_refine_ls_extinction_expression Fc^*^=kFc[1+0.001xFc^2^\l^3^/sin(2\q)]^-1/4^
_refine_ls_extinction_method SHELXL
_refine_ls_goodness_of_fit_ref 1.049
_refine_ls_hydrogen_treatment constr
_refine_ls_matrix_type full
_refine_ls_number_parameters 617
_refine_ls_number_reflns 15210
_refine_ls_number_restraints 11
_refine_ls_restrained_S_all 1.048
_refine_ls_R_factor_all 0.1922
_refine_ls_R_factor_gt 0.1296
_refine_ls_shift/su_max 0.006
_refine_ls_shift/su_mean 0.000
_refine_ls_structure_factor_coef Fsqd
_refine_ls_weighting_details 'calc w=1/[\s^2^(Fo^2^)+(0.1590P)^2^+297.9275P] where P=(Fo^2^+2Fc^2^)/3'
_refine_ls_weighting_scheme calc
_refine_ls_wR_factor_gt 0.3363
_refine_ls_wR_factor_ref 0.3799
_reflns_number_gt 8159
_reflns_number_total 15210
_reflns_threshold_expression >2sigma(I)
_cod_data_source_file ic1017505_si_002_2.cif
_cod_data_source_block su64p2
_cod_database_code 4324112

loop_
_symmetry_equiv_pos_as_xyz
'x, y, z'
'-x, -y, -z'

loop_
_atom_site_label
_atom_site_type_symbol
_atom_site_fract_x
_atom_site_fract_y
_atom_site_fract_z
_atom_site_U_iso_or_equiv
_atom_site_adp_type
_atom_site_occupancy
_atom_site_symmetry_multiplicity
_atom_site_calc_flag
_atom_site_refinement_flags
_atom_site_disorder_assembly
_atom_site_disorder_group
Ge1 Ge 0.66049(18) 0.70006(13) 0.14668(9) 0.0291(6) Uani 1 1 d . . .
Ge2 Ge 0.78119(18) 0.24594(13) 0.30014(9) 0.0298(6) Uani 1 1 d . . .
Ge3 Ge 0.30496(19) 0.78972(14) 0.29346(9) 0.0322(6) Uani 1 1 d . . .
Ge4 Ge 0.27829(18) 0.70990(13) 0.17761(9) 0.0291(6) Uani 1 1 d . . .
Ge5 Ge 1.12154(18) 0.59809(12) 0.11206(9) 0.0266(5) Uani 1 1 d . . .
Ge6 Ge 1.0000 0.5000 0.0000 0.0218(7) Uani 1 2 d S . .
Ge7 Ge 0.87443(19) 0.76148(14) 0.36774(9) 0.0333(6) Uani 1 1 d . . .
Ge8 Ge 0.73735(18) 0.32576(13) 0.18091(9) 0.0299(6) Uani 1 1 d . . .
Ge9 Ge 0.49714(18) 0.67831(13) 0.25006(9) 0.0293(6) Uani 1 1 d . . .
Ge10 Ge 0.11512(18) 0.77385(13) 0.39412(9) 0.0305(6) Uani 1 1 d . . .
Ge11 Ge 0.68500(18) 0.77468(13) 0.26321(9) 0.0306(6) Uani 1 1 d . . .
Ge12 Ge 1.15905(18) 0.43817(13) 0.13140(9) 0.0277(6) Uani 1 1 d . . .
Ge13 Ge 0.93415(18) 0.83463(13) 0.48234(9) 0.0281(6) Uani 1 1 d . . .
Ge14 Ge 1.5985(2) 0.14113(14) 0.27854(10) 0.0361(6) Uani 1 1 d . . .
Ge15 Ge 1.03411(19) 0.75316(13) 0.59553(9) 0.0315(6) Uani 1 1 d . . .
Ge16 Ge 0.47520(18) 0.87686(13) 0.23021(9) 0.0302(6) Uani 1 1 d . . .
Ge17 Ge 0.90971(18) 0.42783(13) 0.11334(9) 0.0273(6) Uani 1 1 d . . .
Ge18 Ge 0.44714(18) 0.80614(13) 0.11673(10) 0.0318(6) Uani 1 1 d . . .
Ge19 Ge 1.4074(2) 0.25063(15) 0.33233(10) 0.0387(7) Uani 1 1 d . . .
Ge20 Ge 0.87199(17) 0.59352(13) 0.09473(9) 0.0266(5) Uani 1 1 d . . .
Ge21 Ge 0.57082(18) 0.35738(13) 0.28387(9) 0.0296(6) Uani 1 1 d . . .
Ge22 Ge 1.0967(2) 0.65371(16) 0.49060(11) 0.0450(7) Uani 1 1 d . . .
Ge23 Ge 1.35368(18) 0.33776(13) 0.21474(10) 0.0301(6) Uani 1 1 d . . .
Ge24 Ge 0.7934(2) 0.74776(16) 0.56660(10) 0.0391(7) Uani 1 1 d . . .
Ge25 Ge 0.54887(18) 0.23320(13) 0.16762(9) 0.0293(6) Uani 1 1 d . . .
Ge26 Ge 0.8663(2) 0.63855(16) 0.46478(12) 0.0498(8) Uani 1 1 d . . .
O1 O 0.9762(11) 0.6349(7) 0.1249(6) 0.025(3) Uiso 1 1 d . . .
O2 O 0.5698(10) 0.7549(7) 0.0958(5) 0.020(3) Uiso 1 1 d . . .
O3 O 0.3677(11) 0.8690(8) 0.2787(6) 0.032(3) Uiso 1 1 d . . .
O4 O 1.4844(11) 0.1646(7) 0.3240(6) 0.029(3) Uiso 1 1 d . . .
O5 O 0.6581(12) 0.2750(8) 0.1347(6) 0.032(3) Uiso 1 1 d . . .
O6 O 0.9113(10) 0.9345(7) 0.4831(5) 0.020(3) Uiso 1 1 d . . .
O7 O 0.5725(12) 0.1418(8) 0.2004(6) 0.033(3) Uiso 1 1 d . . .
O8 O 1.5716(13) 0.2658(8) 0.2449(7) 0.041(4) Uiso 1 1 d . . .
O9 O 0.5716(12) 0.4453(8) 0.3210(6) 0.033(3) Uiso 1 1 d . . .
O10 O 1.0680(10) 0.5099(6) 0.0732(5) 0.016(3) Uiso 1 1 d . . .
O11 O 0.7249(11) 0.1609(7) 0.3043(6) 0.027(3) Uiso 1 1 d . . .
O12 O 0.5124(11) 0.5904(8) 0.2887(6) 0.031(3) Uiso 1 1 d . . .
O13 O 0.8076(12) 0.8272(8) 0.5228(6) 0.032(3) Uiso 1 1 d . . .
O14 O 1.4138(13) 0.2853(9) 0.1590(7) 0.044(4) Uiso 1 1 d . . .
O15 O 0.2168(13) 0.8122(9) 0.3520(7) 0.047(4) Uiso 1 1 d . . .
O16 O 1.0329(12) 0.4015(8) 0.1529(6) 0.034(4) Uiso 1 1 d . . .
O17 O 0.4563(11) 0.8913(7) 0.1517(6) 0.025(3) Uiso 1 1 d . . .
O18 O 0.4775(10) 0.7717(7) 0.2071(5) 0.023(3) Uiso 1 1 d . . .
O19 O 1.0192(11) 0.8344(7) 0.5539(6) 0.025(3) Uiso 1 1 d . . .
O20 O 0.6574(12) 0.3943(8) 0.2215(7) 0.038(4) Uiso 1 1 d . . .
O21 O 0.8441(12) 0.5130(8) 0.1372(6) 0.035(4) Uiso 1 1 d . . .
O22 O 0.7492(12) 0.6557(8) 0.0951(6) 0.035(4) Uiso 1 1 d . . .
O23 O 1.1849(11) 0.6310(7) 0.0467(6) 0.025(3) Uiso 1 1 d . . .
O24 O 0.6065(11) 0.8620(7) 0.2637(6) 0.029(3) Uiso 1 1 d . . .
O25 O 0.3789(12) 0.6429(8) 0.2082(6) 0.033(3) Uiso 1 1 d . . .
O26 O 0.1669(11) 0.6723(7) 0.1585(6) 0.029(3) Uiso 1 1 d . . .
O27 O 0.6225(12) 0.7006(8) 0.2920(6) 0.034(4) Uiso 1 1 d . . .
O28 O 0.8198(11) 0.3598(7) 0.1279(6) 0.028(3) Uiso 1 1 d . . .
O29 O 0.3287(12) 0.7596(8) 0.1167(6) 0.031(3) Uiso 1 1 d . . .
O30 O 0.1776(12) 0.6980(8) 0.4343(7) 0.039(4) Uiso 1 1 d . . .
O31 O 1.0144(12) 0.7497(8) 0.3449(6) 0.032(3) Uiso 1 1 d . . .
O32 O 1.2380(12) 0.3942(8) 0.0712(6) 0.036(4) Uiso 1 1 d . . .
O33 O 0.8250(11) 0.2662(7) 0.2290(6) 0.025(3) Uiso 1 1 d . . .
O34 O 0.4704(11) 0.9757(7) 0.2376(6) 0.026(3) Uiso 1 1 d . . .
O35 O 1.1233(14) 0.6805(9) 0.5620(7) 0.049(4) Uiso 1 1 d . . .
O36 O 0.3984(12) 0.7127(8) 0.3111(7) 0.037(4) Uiso 1 1 d . . .
O37 O 1.2144(12) 0.5807(8) 0.4966(7) 0.038(4) Uiso 1 1 d . . .
O38 O 0.9032(10) 0.7250(7) 0.6178(5) 0.019(3) Uiso 1 1 d . . .
O39 O 1.3176(12) 0.2754(8) 0.2722(6) 0.033(3) Uiso 1 1 d . . .
O40 O 0.6969(11) 0.3180(7) 0.3272(6) 0.029(3) Uiso 1 1 d . . .
O41 O 0.6692(13) 0.7663(9) 0.6035(7) 0.048(4) Uiso 1 1 d . . .
O42 O 0.8282(13) 0.6782(9) 0.3954(7) 0.045(4) Uiso 1 1 d . . .
O43 O 0.2232(12) 0.7708(8) 0.2349(7) 0.037(4) Uiso 1 1 d . . .
O44 O 0.7393(11) 0.7565(7) 0.1898(6) 0.027(3) Uiso 1 1 d . . .
O45 O 0.7797(14) 0.6715(9) 0.5264(7) 0.049(4) Uiso 1 1 d . . .
O46 O 0.4172(12) 0.8446(8) 0.0418(7) 0.040(4) Uiso 1 1 d . . .
O47 O 1.6230(15) 0.0458(10) 0.2894(8) 0.059(5) Uiso 1 1 d . . .
O48 O 1.4372(14) 0.3990(10) 0.2416(8) 0.054(5) Uiso 1 1 d . . .
O49 O 0.8879(12) 0.5728(8) 0.0209(6) 0.034(4) Uiso 1 1 d . . .
O50 O 0.8107(13) 0.7818(9) 0.2989(7) 0.042(4) Uiso 1 1 d . . .
O51 O 0.5369(10) 0.1913(6) 0.0966(5) 0.017(3) Uiso 1 1 d . . .
O52 O 0.0635(10) 0.8467(7) 0.4372(6) 0.023(3) Uiso 1 1 d . . .
O53 O 0.9062(12) 0.2286(8) 0.3358(6) 0.035(4) Uiso 1 1 d . . .
O54 O 0.9232(10) 0.4290(7) 0.0359(6) 0.023(3) Uiso 1 1 d . . .
O55 O 1.2287(12) 0.3850(8) 0.1922(6) 0.032(3) Uiso 1 1 d . . .
O56 O 0.5978(10) 0.6376(7) 0.1924(6) 0.023(3) Uiso 1 1 d . . .
O57 O 0.9692(11) 0.7292(7) 0.4797(6) 0.023(3) Uiso 1 1 d . . .
O58 O 0.8532(12) 0.8380(8) 0.4121(7) 0.038(4) Uiso 1 1 d . . .
O59 O 1.4857(12) 0.3209(8) 0.3448(7) 0.038(4) Uiso 1 1 d . . .
O60 O 0.8008(16) 0.5562(11) 0.4510(9) 0.071(6) Uiso 1 1 d . . .
O61 O 1.1889(13) 0.5250(8) 0.1583(7) 0.041(4) Uiso 1 1 d . . .
O62 O 0.9973(14) 0.5947(10) 0.4787(8) 0.054(5) Uiso 1 1 d . . .
NA1 N 0.9246(11) 0.7169(7) 0.7592(6) 0.011(3) Uiso 1 1 d . . .
NA2 N 0.9025(11) 1.0093(13) 0.5874(10) 0.071(7) Uiso 1 1 d D . .
CA1 C 0.9054(15) 0.7745(9) 0.8036(8) 0.015(4) Uiso 1 1 d . . .
CA2 C 0.910(2) 0.8515(15) 0.7788(12) 0.051(7) Uiso 1 1 d . . .
CA3 C 0.808(2) 0.8825(9) 0.7385(11) 0.054(7) Uiso 1 1 d D . .
CA4 C 0.823(2) 0.9627(11) 0.7091(8) 0.107(13) Uiso 1 1 d D . .
CA5 C 0.747(2) 0.9569(15) 0.6518(9) 0.32(5) Uiso 1 1 d D . .
CA6 C 0.7762(15) 1.016(2) 0.6012(13) 0.54(10) Uiso 1 1 d D . .
NB1 N 0.7207(11) 0.5555(7) 0.3296(6) 0.011(3) Uiso 1 1 d . . .
NB2 N 1.2990(11) 0.5321(7) 0.2707(6) 0.010(3) Uiso 1 1 d . . .
CB1 C 0.873(3) 0.4640(18) 0.2949(14) 0.072(9) Uiso 1 1 d . . .
CB2 C 0.803(3) 0.5402(19) 0.2839(15) 0.080(10) Uiso 1 1 d . . .
CB3 C 0.980(3) 0.4569(17) 0.3381(14) 0.068(8) Uiso 1 1 d . . .
CB4 C 1.0539(18) 0.507(3) 0.3096(14) 0.136(17) Uiso 1 1 d D . .
CB5 C 1.162(2) 0.491(3) 0.3510(15) 0.118(15) Uiso 1 1 d D . .
CB6 C 1.234(4) 0.553(3) 0.323(2) 0.119(15) Uiso 1 1 d . . .
NC1 N 0.7224(13) 0.2503(9) 0.0128(8) 0.041(5) Uiso 1 1 d D . .
NC2 N 1.3551(16) 0.2650(11) 0.0333(9) 0.045(5) Uiso 1 1 d . . .
CC2 C 0.912(3) 0.2026(17) 0.0328(14) 0.070(9) Uiso 1 1 d . . .
CC1 C 0.816(2) 0.1845(14) 0.0055(17) 0.093(11) Uiso 1 1 d D . .
CC3 C 1.0070(16) 0.137(3) 0.013(2) 0.18(2) Uiso 1 1 d D . .
CC4 C 1.1299(18) 0.1366(13) 0.0390(18) 0.21(3) Uiso 1 1 d D . .
CC5 C 1.184(3) 0.2082(15) 0.0136(16) 0.092(11) Uiso 1 1 d D . .
CC6 C 1.295(3) 0.207(2) 0.0458(16) 0.088(11) Uiso 1 1 d . . .
ND1 N 0.0200(14) 0.2380(10) 0.7898(8) 0.033(4) Uiso 1 1 d . . .
CD1 C 0.021(3) 0.1737(18) 0.8288(15) 0.075(9) Uiso 1 1 d . . .
CD2 C 0.062(4) 0.0978(14) 0.8002(13) 0.136(17) Uiso 1 1 d D . .
CD3 C 0.086(5) 0.0335(19) 0.8514(16) 0.16(2) Uiso 1 1 d D . .
OW1 O 1.392(3) 0.415(2) 0.4284(18) 0.175(14) Uiso 1 1 d . . .
OW2 O 0.449(6) 0.651(4) 0.421(3) 0.35(3) Uiso 1 1 d . . .
OW3 O 0.634(3) 0.357(2) 0.4481(17) 0.172(14) Uiso 1 1 d . . .
OW4 O 0.720(2) 0.9638(17) 0.3941(14) 0.132(10) Uiso 1 1 d . . .
OW5 O 0.524(3) 0.512(2) 0.1556(17) 0.174(14) Uiso 1 1 d . . .
OW6 O 0.557(2) 0.0234(17) 0.1214(14) 0.130(10) Uiso 1 1 d . . .

loop_
_atom_site_aniso_label
_atom_site_aniso_U_11
_atom_site_aniso_U_22
_atom_site_aniso_U_33
_atom_site_aniso_U_23
_atom_site_aniso_U_13
_atom_site_aniso_U_12
Ge1 0.0230(12) 0.0435(13) 0.0204(10) -0.0099(9) -0.0023(9) -0.0001(10)
Ge2 0.0251(12) 0.0451(13) 0.0202(10) 0.0020(9) -0.0108(9) -0.0080(10)
Ge3 0.0275(12) 0.0497(14) 0.0207(10) -0.0070(10) -0.0045(9) -0.0080(10)
Ge4 0.0267(12) 0.0415(12) 0.0197(10) -0.0086(9) -0.0044(9) -0.0044(10)
Ge5 0.0245(11) 0.0357(12) 0.0202(10) -0.0052(9) -0.0050(9) -0.0047(9)
Ge6 0.0200(15) 0.0275(15) 0.0186(14) -0.0018(11) -0.0043(12) -0.0059(12)
Ge7 0.0293(13) 0.0535(14) 0.0187(10) -0.0053(10) -0.0031(9) -0.0103(11)
Ge8 0.0243(12) 0.0488(14) 0.0171(10) 0.0028(9) -0.0074(9) -0.0073(10)
Ge9 0.0274(12) 0.0360(12) 0.0253(11) -0.0024(9) -0.0086(9) -0.0061(10)
Ge10 0.0242(12) 0.0490(14) 0.0187(10) -0.0047(9) -0.0069(9) -0.0049(10)
Ge11 0.0238(12) 0.0477(13) 0.0212(10) -0.0092(9) -0.0062(9) -0.0049(10)
Ge12 0.0231(11) 0.0405(13) 0.0188(10) -0.0001(9) -0.0062(9) -0.0005(10)
Ge13 0.0297(12) 0.0381(12) 0.0159(10) -0.0005(9) -0.0043(9) -0.0016(10)
Ge14 0.0334(13) 0.0482(14) 0.0276(12) 0.0054(10) -0.0109(10) -0.0095(11)
Ge15 0.0321(12) 0.0465(13) 0.0152(10) 0.0023(9) -0.0092(9) -0.0019(10)
Ge16 0.0266(12) 0.0430(13) 0.0225(11) -0.0061(9) -0.0045(9) -0.0087(10)
Ge17 0.0190(11) 0.0412(12) 0.0215(10) -0.0004(9) -0.0054(9) -0.0028(9)
Ge18 0.0231(12) 0.0418(13) 0.0308(12) -0.0097(10) -0.0051(10) -0.0014(10)
Ge19 0.0312(13) 0.0623(16) 0.0224(11) 0.0091(11) -0.0065(10) -0.0072(12)
Ge20 0.0209(11) 0.0412(12) 0.0180(10) -0.0089(9) -0.0052(9) -0.0022(9)
Ge21 0.0244(12) 0.0437(13) 0.0211(10) 0.0018(9) -0.0083(9) -0.0057(10)
Ge22 0.0469(15) 0.0562(16) 0.0311(13) -0.0060(12) -0.0115(12) -0.0007(13)
Ge23 0.0199(11) 0.0454(13) 0.0241(11) 0.0010(10) -0.0075(9) 0.0004(10)
Ge24 0.0270(13) 0.0707(17) 0.0198(11) 0.0016(11) -0.0075(10) -0.0064(12)
Ge25 0.0299(12) 0.0399(12) 0.0190(10) 0.0048(9) -0.0102(9) -0.0088(10)
Ge26 0.0552(17) 0.0605(17) 0.0352(14) 0.0079(12) -0.0141(12) -0.0145(14)

loop_
_atom_type_symbol
_atom_type_description
_atom_type_scat_dispersion_real
_atom_type_scat_dispersion_imag
_atom_type_scat_source
C C 0.0033 0.0016 'International Tables Vol C Tables 4.2.6.8 and 6.1.1.4'
Ge Ge 0.1547 1.8001 'International Tables Vol C Tables 4.2.6.8 and 6.1.1.4'
N N 0.0061 0.0033 'International Tables Vol C Tables 4.2.6.8 and 6.1.1.4'
O O 0.0106 0.0060 'International Tables Vol C Tables 4.2.6.8 and 6.1.1.4'

loop_
_geom_angle_atom_site_label_1
_geom_angle_atom_site_label_2
_geom_angle_atom_site_label_3
_geom_angle
_geom_angle_site_symmetry_1
_geom_angle_site_symmetry_3
_geom_angle_publ_flag
O22 Ge1 O56 112.1(6) . . ?
O22 Ge1 O2 98.0(6) . . ?
O56 Ge1 O2 115.3(6) . . ?
O22 Ge1 O44 108.0(7) . . ?
O56 Ge1 O44 110.9(6) . . ?
O2 Ge1 O44 111.7(6) . . ?
O40 Ge2 O53 113.8(7) . . ?
O40 Ge2 O33 111.2(6) . . ?
O53 Ge2 O33 100.4(7) . . ?
O40 Ge2 O11 114.2(7) . . ?
O53 Ge2 O11 105.0(7) . . ?
O33 Ge2 O11 111.3(6) . . ?
O15 Ge3 O43 106.8(7) . . ?
O15 Ge3 O3 104.3(7) . . ?
O43 Ge3 O3 111.4(7) . . ?
O15 Ge3 O36 111.3(7) . . ?
O43 Ge3 O36 109.6(7) . . ?
O3 Ge3 O36 113.2(7) . . ?
O26 Ge4 O25 110.9(7) . . ?
O26 Ge4 O29 110.4(7) . . ?
O25 Ge4 O29 112.6(7) . . ?
O26 Ge4 O43 101.5(7) . . ?
O25 Ge4 O43 109.2(7) . . ?
O29 Ge4 O43 111.6(7) . . ?
O23 Ge5 O61 121.9(7) . . ?
O23 Ge5 O1 116.6(6) . . ?
O61 Ge5 O1 121.1(6) . . ?
O23 Ge5 O26 93.4(6) . 1_655 ?
O61 Ge5 O26 93.4(7) . 1_655 ?
O1 Ge5 O26 89.7(6) . 1_655 ?
O23 Ge5 O10 94.7(5) . . ?
O61 Ge5 O10 80.4(6) . . ?
O1 Ge5 O10 88.8(5) . . ?
O26 Ge5 O10 171.6(5) 1_655 . ?
O23 Ge5 Ge12 114.0(4) . . ?
O61 Ge5 Ge12 35.6(5) . . ?
O1 Ge5 Ge12 112.1(4) . . ?
O26 Ge5 Ge12 128.9(4) 1_655 . ?
O10 Ge5 Ge12 44.8(3) . . ?
O54 Ge6 O54 180.0(9) . 2_765 ?
O54 Ge6 O49 90.1(6) . 2_765 ?
O54 Ge6 O49 89.9(6) 2_765 2_765 ?
O54 Ge6 O49 89.9(6) . . ?
O54 Ge6 O49 90.1(6) 2_765 . ?
O49 Ge6 O49 180.0(8) 2_765 . ?
O54 Ge6 O10 91.7(5) . 2_765 ?
O54 Ge6 O10 88.3(5) 2_765 2_765 ?
O49 Ge6 O10 89.0(6) 2_765 2_765 ?
O49 Ge6 O10 91.0(6) . 2_765 ?
O54 Ge6 O10 88.3(5) . . ?
O54 Ge6 O10 91.7(5) 2_765 . ?
O49 Ge6 O10 91.0(6) 2_765 . ?
O49 Ge6 O10 89.0(6) . . ?
O10 Ge6 O10 180.0(3) 2_765 . ?
O58 Ge7 O50 110.2(7) . . ?
O58 Ge7 O31 108.7(7) . . ?
O50 Ge7 O31 99.6(7) . . ?
O58 Ge7 O42 117.5(7) . . ?
O50 Ge7 O42 106.5(8) . . ?
O31 Ge7 O42 112.8(7) . . ?
O28 Ge8 O20 114.3(7) . . ?
O28 Ge8 O33 106.9(6) . . ?
O20 Ge8 O33 110.6(6) . . ?
O28 Ge8 O5 98.6(7) . . ?
O20 Ge8 O5 114.1(7) . . ?
O33 Ge8 O5 111.6(6) . . ?
O12 Ge9 O56 88.5(6) . . ?
O12 Ge9 O36 87.5(6) . . ?
O56 Ge9 O36 175.9(6) . . ?
O12 Ge9 O27 87.5(6) . . ?
O56 Ge9 O27 86.7(6) . . ?
O36 Ge9 O27 92.7(6) . . ?
O12 Ge9 O25 86.2(6) . . ?
O56 Ge9 O25 89.4(6) . . ?
O36 Ge9 O25 90.8(6) . . ?
O27 Ge9 O25 172.6(6) . . ?
O12 Ge9 O18 178.3(6) . . ?
O56 Ge9 O18 91.4(5) . . ?
O36 Ge9 O18 92.7(6) . . ?
O27 Ge9 O18 94.2(6) . . ?
O25 Ge9 O18 92.1(6) . . ?
O30 Ge10 O52 114.0(7) . . ?
O30 Ge10 O15 108.3(7) . . ?
O52 Ge10 O15 102.2(7) . . ?
O30 Ge10 O31 112.1(7) . 1_455 ?
O52 Ge10 O31 111.7(6) . 1_455 ?
O15 Ge10 O31 107.9(7) . 1_455 ?
O27 Ge11 O24 116.8(7) . . ?
O27 Ge11 O50 111.3(7) . . ?
O24 Ge11 O50 107.6(7) . . ?
O27 Ge11 O44 111.0(6) . . ?
O24 Ge11 O44 110.2(6) . . ?
O50 Ge11 O44 98.2(7) . . ?
O61 Ge12 O16 120.3(7) . . ?
O61 Ge12 O55 93.6(7) . . ?
O16 Ge12 O55 89.0(6) . . ?
O61 Ge12 O32 121.4(7) . . ?
O16 Ge12 O32 117.1(7) . . ?
O55 Ge12 O32 98.0(6) . . ?
O61 Ge12 O10 79.7(6) . . ?
O16 Ge12 O10 88.3(6) . . ?
O55 Ge12 O10 170.3(6) . . ?
O32 Ge12 O10 91.5(6) . . ?
O61 Ge12 Ge5 35.4(5) . . ?
O16 Ge12 Ge5 111.0(5) . . ?
O55 Ge12 Ge5 128.9(5) . . ?
O32 Ge12 Ge5 111.5(5) . . ?
O10 Ge12 Ge5 44.3(3) . . ?
O13 Ge13 O6 91.2(6) . . ?
O13 Ge13 O58 88.5(6) . . ?
O6 Ge13 O58 89.4(6) . . ?
O13 Ge13 O52 176.9(6) . 1_655 ?
O6 Ge13 O52 86.4(6) . 1_655 ?
O58 Ge13 O52 89.4(6) . 1_655 ?
O13 Ge13 O57 92.8(6) . . ?
O6 Ge13 O57 175.9(6) . . ?
O58 Ge13 O57 91.7(6) . . ?
O52 Ge13 O57 89.6(5) 1_655 . ?
O13 Ge13 O19 92.6(6) . . ?
O6 Ge13 O19 89.0(5) . . ?
O58 Ge13 O19 178.1(6) . . ?
O52 Ge13 O19 89.5(6) 1_655 . ?
O57 Ge13 O19 89.9(5) . . ?
O11 Ge14 O47 96.9(8) 1_655 . ?
O11 Ge14 O4 116.4(6) 1_655 . ?
O47 Ge14 O4 102.7(8) . . ?
O11 Ge14 O7 120.3(6) 1_655 1_655 ?
O47 Ge14 O7 96.9(8) . 1_655 ?
O4 Ge14 O7 116.5(6) . 1_655 ?
O11 Ge14 O8 85.8(6) 1_655 . ?
O47 Ge14 O8 169.2(7) . . ?
O4 Ge14 O8 85.3(6) . . ?
O7 Ge14 O8 72.9(6) 1_655 . ?
O19 Ge15 O53 107.4(7) . 2_766 ?
O19 Ge15 O38 112.1(6) . . ?
O53 Ge15 O38 102.6(6) 2_766 . ?
O19 Ge15 O35 113.5(7) . . ?
O53 Ge15 O35 107.7(7) 2_766 . ?
O38 Ge15 O35 112.7(7) . . ?
O3 Ge16 O24 113.8(6) . . ?
O3 Ge16 O17 123.0(6) . . ?
O24 Ge16 O17 123.0(6) . . ?
O3 Ge16 O34 93.8(6) . . ?
O24 Ge16 O34 91.1(6) . . ?
O17 Ge16 O34 89.6(6) . . ?
O3 Ge16 O18 91.8(6) . . ?
O24 Ge16 O18 94.1(6) . . ?
O17 Ge16 O18 80.5(5) . . ?
O34 Ge16 O18 170.1(6) . . ?
O3 Ge16 Ge18 113.1(5) . . ?
O24 Ge16 Ge18 117.7(5) . . ?
O17 Ge16 Ge18 34.3(4) . . ?
O34 Ge16 Ge18 123.9(4) . . ?
O18 Ge16 Ge18 46.3(4) . . ?
O54 Ge17 O21 110.9(6) . . ?
O54 Ge17 O16 115.4(6) . . ?
O21 Ge17 O16 110.7(7) . . ?
O54 Ge17 O28 103.2(6) . . ?
O21 Ge17 O28 108.2(7) . . ?
O16 Ge17 O28 108.0(6) . . ?
O2 Ge18 O29 115.9(6) . . ?
O2 Ge18 O17 117.7(6) . . ?
O29 Ge18 O17 124.8(6) . . ?
O2 Ge18 O46 93.7(6) . . ?
O29 Ge18 O46 91.4(7) . . ?
O17 Ge18 O46 97.6(6) . . ?
O2 Ge18 O18 90.2(5) . . ?
O29 Ge18 O18 90.3(6) . . ?
O17 Ge18 O18 77.2(5) . . ?
O46 Ge18 O18 174.5(6) . . ?
O2 Ge18 Ge16 110.5(4) . . ?
O29 Ge18 Ge16 112.1(5) . . ?
O17 Ge18 Ge16 34.6(4) . . ?
O46 Ge18 Ge16 132.0(5) . . ?
O18 Ge18 Ge16 42.7(3) . . ?
O59 Ge19 O4 114.2(7) . . ?
O59 Ge19 O41 108.9(8) . 2_766 ?
O4 Ge19 O41 101.1(7) . 2_766 ?
O59 Ge19 O39 110.1(7) . . ?
O4 Ge19 O39 112.1(7) . . ?
O41 Ge19 O39 110.0(7) 2_766 . ?
O1 Ge20 O49 115.9(7) . . ?
O1 Ge20 O22 109.0(7) . . ?
O49 Ge20 O22 103.0(7) . . ?
O1 Ge20 O21 111.8(6) . . ?
O49 Ge20 O21 109.8(7) . . ?
O22 Ge20 O21 106.7(7) . . ?
O9 Ge21 O59 91.0(6) . 1_455 ?
O9 Ge21 O40 89.6(6) . . ?
O59 Ge21 O40 87.6(6) 1_455 . ?
O9 Ge21 O20 89.2(6) . . ?
O59 Ge21 O20 179.8(7) 1_455 . ?
O40 Ge21 O20 92.5(6) . . ?
O9 Ge21 O8 179.4(7) . 1_455 ?
O59 Ge21 O8 89.4(7) 1_455 1_455 ?
O40 Ge21 O8 90.1(6) . 1_455 ?
O20 Ge21 O8 90.4(7) . 1_455 ?
O9 Ge21 O48 89.3(7) . 1_455 ?
O59 Ge21 O48 90.7(7) 1_455 1_455 ?
O40 Ge21 O48 177.9(7) . 1_455 ?
O20 Ge21 O48 89.2(7) . 1_455 ?
O8 Ge21 O48 91.1(7) 1_455 1_455 ?
O62 Ge22 O35 120.6(8) . . ?
O62 Ge22 O30 126.9(8) . 1_655 ?
O35 Ge22 O30 112.4(8) . 1_655 ?
O62 Ge22 O37 95.9(8) . . ?
O35 Ge22 O37 89.9(7) . . ?
O30 Ge22 O37 86.6(7) 1_655 . ?
O62 Ge22 O57 82.1(7) . . ?
O35 Ge22 O57 93.5(7) . . ?
O30 Ge22 O57 92.4(6) 1_655 . ?
O37 Ge22 O57 176.6(6) . . ?
O62 Ge22 Ge26 32.4(6) . . ?
O35 Ge22 Ge26 115.9(6) . . ?
O30 Ge22 Ge26 118.3(5) 1_655 . ?
O37 Ge22 Ge26 128.2(5) . . ?
O57 Ge22 Ge26 49.7(4) . . ?
O14 Ge23 O48 113.6(8) . . ?
O14 Ge23 O55 110.9(7) . . ?
O48 Ge23 O55 109.7(7) . . ?
O14 Ge23 O39 107.1(7) . . ?
O48 Ge23 O39 110.7(8) . . ?
O55 Ge23 O39 104.3(7) . . ?
O45 Ge24 O41 105.2(8) . . ?
O45 Ge24 O13 113.6(7) . . ?
O41 Ge24 O13 105.4(7) . . ?
O45 Ge24 O38 108.5(7) . . ?
O41 Ge24 O38 110.5(7) . . ?
O13 Ge24 O38 113.2(6) . . ?
O5 Ge25 O7 120.6(6) . . ?
O5 Ge25 O14 115.0(7) . 1_455 ?
O7 Ge25 O14 124.1(7) . 1_455 ?
O5 Ge25 O51 85.7(6) . . ?
O7 Ge25 O51 87.9(6) . . ?
O14 Ge25 O51 91.2(6) 1_455 . ?
O5 Ge25 O8 95.3(7) . 1_455 ?
O7 Ge25 O8 85.6(7) . 1_455 ?
O14 Ge25 O8 94.7(7) 1_455 1_455 ?
O51 Ge25 O8 172.9(6) . 1_455 ?
O62 Ge26 O42 122.1(8) . . ?
O62 Ge26 O45 119.3(8) . . ?
O42 Ge26 O45 115.6(7) . . ?
O62 Ge26 O60 97.2(9) . . ?
O42 Ge26 O60 92.2(9) . . ?
O45 Ge26 O60 97.8(8) . . ?
O62 Ge26 O57 75.0(7) . . ?
O42 Ge26 O57 90.1(6) . . ?
O45 Ge26 O57 88.2(6) . . ?
O60 Ge26 O57 171.8(7) . . ?
O62 Ge26 Ge22 32.8(6) . . ?
O42 Ge26 Ge22 111.1(6) . . ?
O45 Ge26 Ge22 109.4(5) . . ?
O60 Ge26 Ge22 130.0(6) . . ?
O57 Ge26 Ge22 42.2(3) . . ?
Ge20 O1 Ge5 120.2(7) . . ?
Ge18 O2 Ge1 123.7(7) . . ?
Ge16 O3 Ge3 125.8(8) . . ?
Ge14 O4 Ge19 129.0(8) . . ?
Ge25 O5 Ge8 117.7(8) . . ?
Ge25 O7 Ge14 112.9(8) . 1_455 ?
Ge25 O8 Ge21 138.2(9) 1_655 1_655 ?
Ge25 O8 Ge14 88.6(6) 1_655 . ?
Ge21 O8 Ge14 133.2(8) 1_655 . ?
Ge6 O10 Ge5 132.3(6) . . ?
Ge6 O10 Ge12 134.4(6) . . ?
Ge5 O10 Ge12 90.9(5) . . ?
Ge14 O11 Ge2 128.6(8) 1_455 . ?
Ge24 O13 Ge13 119.8(8) . . ?
Ge23 O14 Ge25 121.5(9) . 1_655 ?
Ge3 O15 Ge10 139.2(10) . . ?
Ge17 O16 Ge12 120.6(8) . . ?
Ge18 O17 Ge16 111.2(7) . . ?
Ge9 O18 Ge16 133.9(7) . . ?
Ge9 O18 Ge18 135.1(7) . . ?
Ge16 O18 Ge18 91.0(5) . . ?
Ge15 O19 Ge13 116.1(7) . . ?
Ge8 O20 Ge21 115.0(8) . . ?
Ge17 O21 Ge20 116.3(8) . . ?
Ge1 O22 Ge20 138.1(9) . . ?
Ge11 O24 Ge16 120.7(8) . . ?
Ge4 O25 Ge9 116.6(8) . . ?
Ge4 O26 Ge5 142.1(8) . 1_455 ?
Ge11 O27 Ge9 115.4(8) . . ?
Ge8 O28 Ge17 143.2(8) . . ?
Ge18 O29 Ge4 125.7(8) . . ?
Ge10 O30 Ge22 118.8(8) . 1_455 ?
Ge7 O31 Ge10 118.1(8) . 1_655 ?
Ge2 O33 Ge8 119.8(7) . . ?
Ge22 O35 Ge15 120.4(9) . . ?
Ge3 O36 Ge9 116.5(8) . . ?
Ge24 O38 Ge15 115.6(7) . . ?
Ge19 O39 Ge23 120.6(8) . . ?
Ge2 O40 Ge21 119.3(8) . . ?
Ge24 O41 Ge19 146.2(10) . 2_766 ?
Ge26 O42 Ge7 122.7(10) . . ?
Ge3 O43 Ge4 120.8(8) . . ?
Ge1 O44 Ge11 114.7(7) . . ?
Ge24 O45 Ge26 126.4(10) . . ?
Ge23 O48 Ge21 117.4(9) . 1_655 ?
Ge20 O49 Ge6 118.4(8) . . ?
Ge7 O50 Ge11 140.1(10) . . ?
Ge10 O52 Ge13 116.8(7) . 1_455 ?
Ge2 O53 Ge15 138.8(9) . 2_766 ?
Ge17 O54 Ge6 118.1(7) . . ?
Ge23 O55 Ge12 143.8(9) . . ?
Ge1 O56 Ge9 116.8(7) . . ?
Ge13 O57 Ge22 139.3(7) . . ?
Ge13 O57 Ge26 132.5(6) . . ?
Ge22 O57 Ge26 88.1(5) . . ?
Ge7 O58 Ge13 117.4(8) . . ?
Ge19 O59 Ge21 120.2(8) . 1_655 ?
Ge5 O61 Ge12 109.0(8) . . ?
Ge26 O62 Ge22 114.7(10) . . ?
NA1 CA1 CA2 114.0(16) . . ?
CA1 CA2 CA3 114.0(19) . . ?
CA2 CA3 CA4 111.3(19) . . ?
CA5 CA4 CA3 96.6(17) . . ?
CA6 CA5 CA4 109.7(18) . . ?
NA2 CA6 CA5 112.0(18) . . ?
CB2 CB1 CB3 120(3) . . ?
NB1 CB2 CB1 112(3) . . ?
CB4 CB3 CB1 104(2) . . ?
CB3 CB4 CB5 101(3) . . ?
CB4 CB5 CB6 99(3) . . ?
NB2 CB6 CB5 116(3) . . ?
CC1 CC2 CC3 103(2) . . ?
CC2 CC1 NC1 108(2) . . ?
CC4 CC3 CC2 117(3) . . ?
CC5 CC4 CC3 110(3) . . ?
CC6 CC5 CC4 106(2) . . ?
NC2 CC6 CC5 117(3) . . ?
ND1 CD1 CD2 116(2) . . ?
CD1 CD2 CD3 110(3) . . ?

loop_
_geom_bond_atom_site_label_1
_geom_bond_atom_site_label_2
_geom_bond_distance
_geom_bond_site_symmetry_2
_geom_bond_publ_flag
Ge1 O22 1.727(14) . ?
Ge1 O56 1.735(13) . ?
Ge1 O2 1.781(12) . ?
Ge1 O44 1.792(14) . ?
Ge2 O40 1.687(13) . ?
Ge2 O53 1.708(14) . ?
Ge2 O33 1.719(13) . ?
Ge2 O11 1.756(14) . ?
Ge3 O15 1.716(16) . ?
Ge3 O43 1.720(15) . ?
Ge3 O3 1.723(14) . ?
Ge3 O36 1.724(14) . ?
Ge4 O26 1.648(14) . ?
Ge4 O25 1.741(14) . ?
Ge4 O29 1.753(14) . ?
Ge4 O43 1.797(15) . ?
Ge5 O23 1.765(13) . ?
Ge5 O61 1.774(15) . ?
Ge5 O1 1.829(13) . ?
Ge5 O26 1.865(14) 1_655 ?
Ge5 O10 2.023(12) . ?
Ge5 Ge12 2.895(3) . ?
Ge6 O54 1.833(13) . ?
Ge6 O54 1.833(13) 2_765 ?
Ge6 O49 1.846(14) 2_765 ?
Ge6 O49 1.846(14) . ?
Ge6 O10 1.868(11) 2_765 ?
Ge6 O10 1.868(12) . ?
Ge7 O58 1.729(15) . ?
Ge7 O50 1.740(16) . ?
Ge7 O31 1.756(14) . ?
Ge7 O42 1.760(16) . ?
Ge8 O28 1.692(14) . ?
Ge8 O20 1.757(15) . ?
Ge8 O33 1.765(13) . ?
Ge8 O5 1.771(14) . ?
Ge9 O12 1.775(14) . ?
Ge9 O56 1.880(13) . ?
Ge9 O36 1.884(15) . ?
Ge9 O27 1.884(15) . ?
Ge9 O25 1.905(15) . ?
Ge9 O18 1.906(12) . ?
Ge10 O30 1.715(15) . ?
Ge10 O52 1.719(13) . ?
Ge10 O15 1.738(17) . ?
Ge10 O31 1.757(14) 1_455 ?
Ge11 O27 1.721(15) . ?
Ge11 O24 1.745(13) . ?
Ge11 O50 1.746(16) . ?
Ge11 O44 1.796(13) . ?
Ge12 O61 1.783(16) . ?
Ge12 O16 1.792(15) . ?
Ge12 O55 1.797(14) . ?
Ge12 O32 1.803(15) . ?
Ge12 O10 2.042(11) . ?
Ge13 O13 1.789(14) . ?
Ge13 O6 1.798(12) . ?
Ge13 O58 1.860(15) . ?
Ge13 O52 1.887(13) 1_655 ?
Ge13 O57 1.909(13) . ?
Ge13 O19 1.915(13) . ?
Ge14 O11 1.721(14) 1_655 ?
Ge14 O47 1.726(18) . ?
Ge14 O4 1.731(14) . ?
Ge14 O7 1.784(14) 1_655 ?
Ge14 O8 2.341(15) . ?
Ge15 O19 1.705(13) . ?
Ge15 O53 1.767(15) 2_766 ?
Ge15 O38 1.783(13) . ?
Ge15 O35 1.784(16) . ?
Ge16 O3 1.704(14) . ?
Ge16 O24 1.751(14) . ?
Ge16 O17 1.784(13) . ?
Ge16 O34 1.799(13) . ?
Ge16 O18 1.990(13) . ?
Ge16 Ge18 2.933(3) . ?
Ge17 O54 1.744(13) . ?
Ge17 O21 1.749(14) . ?
Ge17 O16 1.749(14) . ?
Ge17 O28 1.758(14) . ?
Ge18 O2 1.726(12) . ?
Ge18 O29 1.747(14) . ?
Ge18 O17 1.772(13) . ?
Ge18 O46 1.819(15) . ?
Ge18 O18 2.122(13) . ?
Ge19 O59 1.708(16) . ?
Ge19 O4 1.734(13) . ?
Ge19 O41 1.744(16) 2_766 ?
Ge19 O39 1.751(14) . ?
Ge20 O1 1.700(13) . ?
Ge20 O49 1.717(14) . ?
Ge20 O22 1.754(14) . ?
Ge20 O21 1.777(15) . ?
Ge21 O9 1.827(14) . ?
Ge21 O59 1.854(15) 1_455 ?
Ge21 O40 1.870(13) . ?
Ge21 O20 1.892(15) . ?
Ge21 O8 1.902(16) 1_455 ?
Ge21 O48 1.941(17) 1_455 ?
Ge22 O62 1.731(18) . ?
Ge22 O35 1.736(17) . ?
Ge22 O30 1.814(15) 1_655 ?
Ge22 O37 1.827(15) . ?
Ge22 O57 1.947(13) . ?
Ge22 Ge26 2.899(4) . ?
Ge23 O14 1.704(16) . ?
Ge23 O48 1.715(18) . ?
Ge23 O55 1.718(14) . ?
Ge23 O39 1.770(14) . ?
Ge24 O45 1.704(17) . ?
Ge24 O41 1.714(16) . ?
Ge24 O13 1.738(14) . ?
Ge24 O38 1.766(12) . ?
Ge25 O5 1.745(14) . ?
Ge25 O7 1.779(14) . ?
Ge25 O14 1.796(16) 1_455 ?
Ge25 O51 1.805(12) . ?
Ge25 O8 1.886(16) 1_455 ?
Ge26 O62 1.712(17) . ?
Ge26 O42 1.733(16) . ?
Ge26 O45 1.804(17) . ?
Ge26 O60 1.81(2) . ?
Ge26 O57 2.212(13) . ?
O7 Ge14 1.784(14) 1_455 ?
O8 Ge25 1.886(16) 1_655 ?
O8 Ge21 1.902(16) 1_655 ?
O11 Ge14 1.721(14) 1_455 ?
O14 Ge25 1.796(16) 1_655 ?
O26 Ge5 1.865(14) 1_455 ?
O30 Ge22 1.814(15) 1_455 ?
O31 Ge10 1.757(14) 1_655 ?
O41 Ge19 1.744(16) 2_766 ?
O48 Ge21 1.941(17) 1_655 ?
O52 Ge13 1.887(13) 1_455 ?
O53 Ge15 1.767(15) 2_766 ?
O59 Ge21 1.854(15) 1_655 ?
NA1 CA1 1.47(2) . ?
NA2 CA6 1.548(17) . ?
CA1 CA2 1.49(3) . ?
CA2 CA3 1.58(3) . ?
CA3 CA4 1.605(17) . ?
CA4 CA5 1.600(18) . ?
CA5 CA6 1.596(18) . ?
NB1 CB2 1.43(4) . ?
NB2 CB6 1.44(5) . ?
CB1 CB2 1.54(4) . ?
CB1 CB3 1.61(4) . ?
CB3 CB4 1.48(5) . ?
CB4 CB5 1.604(18) . ?
CB5 CB6 1.62(6) . ?
NC1 CC1 1.556(17) . ?
NC2 CC6 1.37(4) . ?
CC2 CC1 1.40(4) . ?
CC2 CC3 1.63(5) . ?
CC3 CC4 1.605(18) . ?
CC4 CC5 1.603(18) . ?
CC5 CC6 1.53(5) . ?
ND1 CD1 1.43(4) . ?
CD1 CD2 1.56(4) . ?
CD2 CD3 1.608(19) . ?

loop_
_platon_squeeze_void_nr
_platon_squeeze_void_average_x
_platon_squeeze_void_average_y
_platon_squeeze_void_average_z
_platon_squeeze_void_volume
_platon_squeeze_void_count_electrons
_platon_squeeze_void_content
1 0.102 -0.027 0.683 35 21 ' '
2 0.500 1.000 0.000 238 64 ' '
3 0.178 0.865 0.839 17 5 ' '
4 0.502 1.000 0.499 336 160 ' '
5 0.500 0.500 1.000 164 65 ' '
6 0.432 0.496 0.537 10 0 ' '
7 0.571 0.505 0.462 10 7 ' '
8 0.822 0.134 0.162 17 6 ' '
9 0.901 0.024 0.313 33 0 ' '
